data_2225371
loop_
_publ_author_name
'Wang, Hui'
'Xu, Su-hua'
'Zeng, Zhuo'
'Zhang, Yong-hong'

_publ_section_title
;
 3-[(<i>E</i>)-1-(Benzyloxyimino)ethyl]-2-oxo-2<i>H</i>-chromen-7-yl
 acetate
;
_journal_coeditor_code SJ2717
_journal_issue 3
_journal_name_full 'Acta Crystallographica Section E'
_journal_page_first o511
_journal_paper_doi 10.1107/S1600536810003454
_journal_volume 66
_journal_year 2010
_chemical_formula_iupac 'C20 H17 N O5'
_chemical_formula_moiety 'C20 H17 N O5'
_chemical_formula_sum 'C20 H17 N O5'
_chemical_formula_weight 351.35
_chemical_name_systematic
;
3-[(<i>E</i>)-1-(Benzyloxyimino)ethyl]-2-oxo-2<i>H</i>-chromen-7-yl acetate
;
_space_group_IT_number 2
_symmetry_cell_setting triclinic
_symmetry_space_group_name_Hall '-P 1'
_symmetry_space_group_name_H-M 'P -1'
_atom_sites_solution_hydrogens geom
_atom_sites_solution_primary direct
_atom_sites_solution_secondary difmap
_cell_angle_alpha 102.643(2)
_cell_angle_beta 96.923(2)
_cell_angle_gamma 101.860(2)
_cell_formula_units_Z 2
_cell_length_a 6.3901(9)
_cell_length_b 11.2413(16)
_cell_length_c 12.9298(18)
_cell_measurement_reflns_used 1332
_cell_measurement_temperature 298(2)
_cell_measurement_theta_max 24.54
_cell_measurement_theta_min 2.81
_cell_volume 873.5(2)
_computing_cell_refinement 'SAINT (Bruker, 2004)'
_computing_data_collection 'APEX2 (Bruker, 2004)'
_computing_data_reduction 'SAINT (Bruker, 2004)'
_computing_molecular_graphics 'XP in SHELXTL (Sheldrick, 2008)'
_computing_publication_material 'SHELXL97 (Sheldrick, 2008)'
_computing_structure_refinement 'SHELXL97 (Sheldrick, 2008)'
_computing_structure_solution 'SHELXS97 (Sheldrick, 2008)'
_diffrn_ambient_temperature 298(2)
_diffrn_measured_fraction_theta_full 0.982
_diffrn_measured_fraction_theta_max 0.964
_diffrn_measurement_device_type 'Bruker APEXII area-detector diffractometer'
_diffrn_measurement_method '\f and \w scans'
_diffrn_radiation_monochromator graphite
_diffrn_radiation_source 'fine-focus sealed tube'
_diffrn_radiation_type MoK\a
_diffrn_radiation_wavelength 0.71073
_diffrn_reflns_av_R_equivalents 0.0254
_diffrn_reflns_av_sigmaI/netI 0.0412
_diffrn_reflns_limit_h_max 6
_diffrn_reflns_limit_h_min -8
_diffrn_reflns_limit_k_max 14
_diffrn_reflns_limit_k_min -12
_diffrn_reflns_limit_l_max 16
_diffrn_reflns_limit_l_min -16
_diffrn_reflns_number 5311
_diffrn_reflns_theta_full 25.00
_diffrn_reflns_theta_max 27.31
_diffrn_reflns_theta_min 2.18
_diffrn_standards_number 0
_exptl_absorpt_coefficient_mu 0.097
_exptl_absorpt_correction_T_max 0.9828
_exptl_absorpt_correction_T_min 0.977
_exptl_absorpt_correction_type multi-scan
_exptl_absorpt_process_details '(SADABS; Bruker, 2004)'
_exptl_crystal_colour colorless
_exptl_crystal_density_diffrn 1.336
_exptl_crystal_density_method 'not measured'
_exptl_crystal_description block
_exptl_crystal_F_000 368
_exptl_crystal_size_max 0.25
_exptl_crystal_size_mid 0.20
_exptl_crystal_size_min 0.18
_refine_diff_density_max 0.326
_refine_diff_density_min -0.233
_refine_ls_extinction_coef 0.010(4)
_refine_ls_extinction_expression Fc^*^=kFc[1+0.001xFc^2^\l^3^/sin(2\q)]^-1/4^
_refine_ls_extinction_method 'SHELXL97 (Sheldrick, 2008)'
_refine_ls_goodness_of_fit_ref 1.087
_refine_ls_hydrogen_treatment constr
_refine_ls_matrix_type full
_refine_ls_number_parameters 238
_refine_ls_number_reflns 3792
_refine_ls_number_restraints 0
_refine_ls_restrained_S_all 1.087
_refine_ls_R_factor_all 0.0845
_refine_ls_R_factor_gt 0.0509
_refine_ls_shift/su_max_lt 0.001
_refine_ls_shift/su_mean 0.000
_refine_ls_structure_factor_coef Fsqd
_refine_ls_weighting_details 'calc w=1/[\s^2^(Fo^2^)+(0.0760P)^2^+0.0611P] where P=(Fo^2^+2Fc^2^)/3'
_refine_ls_weighting_scheme calc
_refine_ls_wR_factor_gt 0.1427
_refine_ls_wR_factor_ref 0.1662
_reflns_number_gt 2335
_reflns_number_total 3792
_reflns_threshold_expression I>2\s(I)
_cod_data_source_file sj2717.cif
_cod_data_source_block I
_cod_database_code 2225371
_cod_database_fobs_code 2225371

loop_
_symmetry_equiv_pos_as_xyz
'x, y, z'
'-x, -y, -z'

loop_
_atom_site_type_symbol
_atom_site_label
_atom_site_fract_x
_atom_site_fract_y
_atom_site_fract_z
_atom_site_U_iso_or_equiv
_atom_site_adp_type
_atom_site_calc_flag
_atom_site_refinement_flags
_atom_site_occupancy
_atom_site_disorder_assembly
_atom_site_disorder_group
O O1 -0.33761(19) 0.48915(12) 0.62680(10) 0.0488(4) Uani d . 1 . .
C C2 -0.2517(3) 0.56481(18) 0.72817(15) 0.0499(5) Uani d . 1 . .
O O2 -0.3700(2) 0.62098(15) 0.77276(12) 0.0710(5) Uani d . 1 . .
C C3 -0.0274(3) 0.56859(17) 0.77165(15) 0.0472(5) Uani d . 1 . .
C C4 0.0814(3) 0.49479(17) 0.71383(15) 0.0478(5) Uani d . 1 . .
H H4 0.2234 0.4970 0.7421 0.057 Uiso calc R 1 . .
C C5 0.0893(3) 0.33485(18) 0.54693(16) 0.0504(5) Uani d . 1 . .
H H5 0.2301 0.3320 0.5725 0.060 Uiso calc R 1 . .
C C6 -0.0133(3) 0.26229(17) 0.44758(16) 0.0503(5) Uani d . 1 . .
H H6 0.0568 0.2097 0.4062 0.060 Uiso calc R 1 . .
C C7 -0.2229(3) 0.26729(17) 0.40849(15) 0.0448(4) Uani d . 1 . .
O O4 -0.3080(2) 0.19654(12) 0.30368(10) 0.0542(4) Uani d . 1 . .
C C20 -0.5180(4) 0.12835(19) 0.27716(18) 0.0591(6) Uani d . 1 . .
O O5 -0.6377(3) 0.12328(15) 0.34060(14) 0.0791(5) Uani d . 1 . .
C C21 -0.5679(4) 0.0639(2) 0.1608(2) 0.0821(8) Uani d . 1 . .
H H21C -0.7167 0.0173 0.1424 0.123 Uiso calc R 1 . .
H H21A -0.4749 0.0076 0.1455 0.123 Uiso calc R 1 . .
H H21B -0.5445 0.1251 0.1194 0.123 Uiso calc R 1 . .
C C8 -0.3309(3) 0.34359(17) 0.46779(14) 0.0450(4) Uani d . 1 . .
H H8 -0.4706 0.3471 0.4410 0.054 Uiso calc R 1 . .
C C9 -0.2257(3) 0.41476(16) 0.56822(14) 0.0415(4) Uani d . 1 . .
C C10 -0.0149(3) 0.41373(16) 0.61081(14) 0.0427(4) Uani d . 1 . .
C C11 0.0738(3) 0.65509(19) 0.87771(16) 0.0539(5) Uani d . 1 . .
C C12 0.0328(4) 0.7832(2) 0.90913(19) 0.0729(7) Uani d . 1 . .
H H12C 0.1607 0.8404 0.9536 0.109 Uiso calc R 1 . .
H H12B -0.0857 0.7804 0.9484 0.109 Uiso calc R 1 . .
H H12A -0.0030 0.8111 0.8456 0.109 Uiso calc R 1 . .
N N1 0.2041(3) 0.61121(16) 0.93402(13) 0.0644(5) Uani d . 1 . .
O O3 0.3083(3) 0.70165(14) 1.03000(11) 0.0744(5) Uani d . 1 . .
C C13 0.4579(5) 0.6475(3) 1.0870(2) 0.0940(9) Uani d . 1 . .
H H13B 0.5690 0.6295 1.0452 0.113 Uiso calc R 1 . .
H H13A 0.3816 0.5700 1.1006 0.113 Uiso calc R 1 . .
C C14 0.5568(4) 0.74251(19) 1.19015(17) 0.0609(6) Uani d . 1 . .
C C15 0.4399(4) 0.7731(2) 1.26843(19) 0.0677(6) Uani d . 1 . .
H H15 0.2937 0.7326 1.2573 0.081 Uiso calc R 1 . .
C C16 0.5268(5) 0.8596(2) 1.3618(2) 0.0812(8) Uani d . 1 . .
H H16 0.4415 0.8772 1.4139 0.097 Uiso calc R 1 . .
C C17 0.7365(5) 0.9205(2) 1.3795(2) 0.0820(8) Uani d . 1 . .
H H17 0.7944 0.9811 1.4437 0.098 Uiso calc R 1 . .
C C18 0.8661(4) 0.8957(3) 1.3058(2) 0.0842(8) Uani d . 1 . .
H H18 1.0115 0.9384 1.3194 0.101 Uiso calc R 1 . .
C C19 0.7778(4) 0.8050(3) 1.2092(2) 0.0817(7) Uani d . 1 . .
H H19 0.8644 0.7862 1.1579 0.098 Uiso calc R 1 . .

loop_
_atom_site_aniso_label
_atom_site_aniso_U_11
_atom_site_aniso_U_22
_atom_site_aniso_U_33
_atom_site_aniso_U_12
_atom_site_aniso_U_13
_atom_site_aniso_U_23
O1 0.0384(7) 0.0550(8) 0.0484(8) 0.0149(6) 0.0013(6) 0.0035(6)
C2 0.0446(11) 0.0558(11) 0.0473(11) 0.0116(9) 0.0061(9) 0.0102(9)
O2 0.0508(9) 0.0869(11) 0.0646(10) 0.0236(8) 0.0070(7) -0.0079(8)
C3 0.0426(10) 0.0514(11) 0.0448(10) 0.0066(8) 0.0044(8) 0.0123(8)
C4 0.0359(10) 0.0543(11) 0.0510(11) 0.0074(8) 0.0004(8) 0.0153(9)
C5 0.0354(10) 0.0531(11) 0.0627(12) 0.0126(8) 0.0064(9) 0.0138(9)
C6 0.0430(11) 0.0463(10) 0.0618(12) 0.0125(8) 0.0130(9) 0.0103(9)
C7 0.0427(10) 0.0419(9) 0.0480(11) 0.0059(8) 0.0076(8) 0.0118(8)
O4 0.0472(8) 0.0580(8) 0.0494(8) 0.0078(6) 0.0067(6) 0.0023(6)
C20 0.0505(13) 0.0480(11) 0.0688(14) 0.0118(9) 0.0011(11) -0.0009(10)
O5 0.0550(10) 0.0705(10) 0.0932(12) -0.0003(8) 0.0205(9) -0.0079(9)
C21 0.0753(16) 0.0762(16) 0.0731(16) 0.0155(13) -0.0072(13) -0.0128(13)
C8 0.0374(10) 0.0488(10) 0.0481(11) 0.0125(8) 0.0029(8) 0.0109(8)
C9 0.0377(10) 0.0428(9) 0.0464(10) 0.0126(7) 0.0081(8) 0.0128(8)
C10 0.0364(10) 0.0432(9) 0.0472(10) 0.0058(7) 0.0054(8) 0.0134(8)
C11 0.0495(12) 0.0610(12) 0.0456(11) 0.0079(9) 0.0042(9) 0.0091(9)
C12 0.0735(16) 0.0703(15) 0.0628(14) 0.0169(12) 0.0027(12) -0.0030(11)
N1 0.0720(12) 0.0609(11) 0.0453(10) 0.0069(9) -0.0095(9) 0.0015(8)
O3 0.0890(12) 0.0662(10) 0.0523(9) 0.0159(8) -0.0181(8) 0.0014(7)
C13 0.126(2) 0.0769(17) 0.0661(16) 0.0340(16) -0.0280(15) 0.0053(13)
C14 0.0722(15) 0.0542(12) 0.0487(12) 0.0134(11) -0.0092(11) 0.0092(9)
C15 0.0686(15) 0.0641(14) 0.0688(15) 0.0136(11) 0.0064(12) 0.0186(12)
C16 0.109(2) 0.0721(16) 0.0676(16) 0.0310(16) 0.0149(15) 0.0201(13)
C17 0.099(2) 0.0624(15) 0.0700(17) 0.0142(15) -0.0147(16) 0.0070(13)
C18 0.0612(16) 0.0781(17) 0.098(2) -0.0013(13) -0.0165(15) 0.0231(15)
C19 0.0776(18) 0.0987(19) 0.0770(17) 0.0287(15) 0.0165(14) 0.0307(15)

loop_
_atom_type_symbol
_atom_type_description
_atom_type_scat_dispersion_real
_atom_type_scat_dispersion_imag
_atom_type_scat_source
C C 0.0033 0.0016 'International Tables Vol C Tables 4.2.6.8 and 6.1.1.4'
H H 0.0000 0.0000 'International Tables Vol C Tables 4.2.6.8 and 6.1.1.4'
N N 0.0061 0.0033 'International Tables Vol C Tables 4.2.6.8 and 6.1.1.4'
O O 0.0106 0.0060 'International Tables Vol C Tables 4.2.6.8 and 6.1.1.4'

loop_
_geom_angle_atom_site_label_1
_geom_angle_atom_site_label_2
_geom_angle_atom_site_label_3
_geom_angle_site_symmetry_1
_geom_angle_site_symmetry_3
_geom_angle
_geom_angle_publ_flag
C9 O1 C2 . . 122.88(14) ?
O2 C2 O1 . . 116.29(17) ?
O2 C2 C3 . . 126.37(18) ?
O1 C2 C3 . . 117.34(17) ?
C4 C3 C2 . . 119.42(17) ?
C4 C3 C11 . . 122.05(18) ?
C2 C3 C11 . . 118.53(17) ?
C3 C4 C10 . . 121.90(17) ?
C3 C4 H4 . . 119.0 ?
C10 C4 H4 . . 119.0 ?
C6 C5 C10 . . 120.80(17) ?
C6 C5 H5 . . 119.6 ?
C10 C5 H5 . . 119.6 ?
C5 C6 C7 . . 119.80(18) ?
C5 C6 H6 . . 120.1 ?
C7 C6 H6 . . 120.1 ?
C8 C7 C6 . . 121.47(17) ?
C8 C7 O4 . . 122.92(16) ?
C6 C7 O4 . . 115.48(16) ?
C20 O4 C7 . . 120.76(15) ?
O5 C20 O4 . . 123.2(2) ?
O5 C20 C21 . . 127.0(2) ?
O4 C20 C21 . . 109.8(2) ?
C20 C21 H21C . . 109.5 ?
C20 C21 H21A . . 109.5 ?
H21C C21 H21A . . 109.5 ?
C20 C21 H21B . . 109.5 ?
H21C C21 H21B . . 109.5 ?
H21A C21 H21B . . 109.5 ?
C7 C8 C9 . . 117.84(17) ?
C7 C8 H8 . . 121.1 ?
C9 C8 H8 . . 121.1 ?
O1 C9 C8 . . 116.92(15) ?
O1 C9 C10 . . 120.20(16) ?
C8 C9 C10 . . 122.89(16) ?
C9 C10 C5 . . 117.19(17) ?
C9 C10 C4 . . 118.17(16) ?
C5 C10 C4 . . 124.61(17) ?
N1 C11 C3 . . 113.44(18) ?
N1 C11 C12 . . 125.35(19) ?
C3 C11 C12 . . 121.10(18) ?
C11 C12 H12C . . 109.5 ?
C11 C12 H12B . . 109.5 ?
H12C C12 H12B . . 109.5 ?
C11 C12 H12A . . 109.5 ?
H12C C12 H12A . . 109.5 ?
H12B C12 H12A . . 109.5 ?
C11 N1 O3 . . 110.70(17) ?
N1 O3 C13 . . 107.54(16) ?
O3 C13 C14 . . 106.20(19) ?
O3 C13 H13B . . 110.5 ?
C14 C13 H13B . . 110.5 ?
O3 C13 H13A . . 110.5 ?
C14 C13 H13A . . 110.5 ?
H13B C13 H13A . . 108.7 ?
C15 C14 C19 . . 117.5(2) ?
C15 C14 C13 . . 122.1(2) ?
C19 C14 C13 . . 120.4(2) ?
C16 C15 C14 . . 122.7(2) ?
C16 C15 H15 . . 118.7 ?
C14 C15 H15 . . 118.7 ?
C17 C16 C15 . . 119.9(3) ?
C17 C16 H16 . . 120.0 ?
C15 C16 H16 . . 120.0 ?
C16 C17 C18 . . 121.5(3) ?
C16 C17 H17 . . 119.3 ?
C18 C17 H17 . . 119.3 ?
C17 C18 C19 . . 119.0(3) ?
C17 C18 H18 . . 120.5 ?
C19 C18 H18 . . 120.5 ?
C18 C19 C14 . . 119.4(2) ?
C18 C19 H19 . . 120.3 ?
C14 C19 H19 . . 120.3 ?

loop_
_geom_bond_atom_site_label_1
_geom_bond_atom_site_label_2
_geom_bond_site_symmetry_2
_geom_bond_distance
_geom_bond_publ_flag
O1 C9 . 1.372(2) ?
O1 C2 . 1.375(2) ?
C2 O2 . 1.202(2) ?
C2 C3 . 1.464(3) ?
C3 C4 . 1.350(3) ?
C3 C11 . 1.479(3) ?
C4 C10 . 1.423(2) ?
C4 H4 . 0.9300 ?
C5 C6 . 1.365(3) ?
C5 C10 . 1.403(3) ?
C5 H5 . 0.9300 ?
C6 C7 . 1.390(3) ?
C6 H6 . 0.9300 ?
C7 C8 . 1.372(3) ?
C7 O4 . 1.392(2) ?
O4 C20 . 1.363(2) ?
C20 O5 . 1.190(2) ?
C20 C21 . 1.483(3) ?
C21 H21C . 0.9600 ?
C21 H21A . 0.9600 ?
C21 H21B . 0.9600 ?
C8 C9 . 1.375(2) ?
C8 H8 . 0.9300 ?
C9 C10 . 1.396(2) ?
C11 N1 . 1.283(3) ?
C11 C12 . 1.494(3) ?
C12 H12C . 0.9600 ?
C12 H12B . 0.9600 ?
C12 H12A . 0.9600 ?
N1 O3 . 1.410(2) ?
O3 C13 . 1.447(3) ?
C13 C14 . 1.489(3) ?
C13 H13B . 0.9700 ?
C13 H13A . 0.9700 ?
C14 C15 . 1.355(3) ?
C14 C19 . 1.408(3) ?
C15 C16 . 1.347(3) ?
C15 H15 . 0.9300 ?
C16 C17 . 1.340(4) ?
C16 H16 . 0.9300 ?
C17 C18 . 1.356(4) ?
C17 H17 . 0.9300 ?
C18 C19 . 1.398(4) ?
C18 H18 . 0.9300 ?
C19 H19 . 0.9300 ?

loop_
_geom_hbond_atom_site_label_D
_geom_hbond_atom_site_label_H
_geom_hbond_atom_site_label_A
_geom_hbond_site_symmetry_A
_geom_hbond_distance_DH
_geom_hbond_distance_HA
_geom_hbond_distance_DA
_geom_hbond_angle_DHA
C6 H6 O5 1_655 0.93 2.51 3.393(3) 159.0
C18 H18 O5 1_766 0.93 2.67 3.552(3) 159.6
C8 H8 O1 2_466 0.93 2.65 3.397(2) 137.6

loop_
_geom_torsion_atom_site_label_1
_geom_torsion_atom_site_label_2
_geom_torsion_atom_site_label_3
_geom_torsion_atom_site_label_4
_geom_torsion_site_symmetry_1
_geom_torsion_site_symmetry_2
_geom_torsion_site_symmetry_3
_geom_torsion_site_symmetry_4
_geom_torsion
_geom_torsion_publ_flag
C9 O1 C2 O2 . . . . -176.76(17) ?
C9 O1 C2 C3 . . . . 2.8(3) ?
O2 C2 C3 C4 . . . . 176.5(2) ?
O1 C2 C3 C4 . . . . -3.0(3) ?
O2 C2 C3 C11 . . . . -4.3(3) ?
O1 C2 C3 C11 . . . . 176.28(16) ?
C2 C3 C4 C10 . . . . 0.6(3) ?
C11 C3 C4 C10 . . . . -178.60(16) ?
C10 C5 C6 C7 . . . . 0.7(3) ?
C5 C6 C7 C8 . . . . -0.3(3) ?
C5 C6 C7 O4 . . . . 175.76(16) ?
C8 C7 O4 C20 . . . . -45.7(2) ?
C6 C7 O4 C20 . . . . 138.31(18) ?
C7 O4 C20 O5 . . . . -1.4(3) ?
C7 O4 C20 C21 . . . . 179.04(17) ?
C6 C7 C8 C9 . . . . -0.6(3) ?
O4 C7 C8 C9 . . . . -176.27(15) ?
C2 O1 C9 C8 . . . . 179.99(16) ?
C2 O1 C9 C10 . . . . -0.1(3) ?
C7 C8 C9 O1 . . . . -179.15(15) ?
C7 C8 C9 C10 . . . . 1.0(3) ?
O1 C9 C10 C5 . . . . 179.54(15) ?
C8 C9 C10 C5 . . . . -0.6(3) ?
O1 C9 C10 C4 . . . . -2.3(2) ?
C8 C9 C10 C4 . . . . 177.57(16) ?
C6 C5 C10 C9 . . . . -0.2(3) ?
C6 C5 C10 C4 . . . . -178.29(17) ?
C3 C4 C10 C9 . . . . 2.0(3) ?
C3 C4 C10 C5 . . . . -179.96(18) ?
C4 C3 C11 N1 . . . . -36.2(3) ?
C2 C3 C11 N1 . . . . 144.62(19) ?
C4 C3 C11 C12 . . . . 140.3(2) ?
C2 C3 C11 C12 . . . . -38.9(3) ?
C3 C11 N1 O3 . . . . 175.21(16) ?
C12 C11 N1 O3 . . . . -1.1(3) ?
C11 N1 O3 C13 . . . . -177.84(19) ?
N1 O3 C13 C14 . . . . -177.2(2) ?
O3 C13 C14 C15 . . . . 67.9(3) ?
O3 C13 C14 C19 . . . . -111.6(3) ?
C19 C14 C15 C16 . . . . 0.1(3) ?
C13 C14 C15 C16 . . . . -179.4(2) ?
C14 C15 C16 C17 . . . . 0.8(4) ?
C15 C16 C17 C18 . . . . -1.0(4) ?
C16 C17 C18 C19 . . . . 0.4(4) ?
C17 C18 C19 C14 . . . . 0.6(4) ?
C15 C14 C19 C18 . . . . -0.8(3) ?
C13 C14 C19 C18 . . . . 178.8(2) ?

loop_
_cod_related_entry_id
_cod_related_entry_database
_cod_related_entry_code
1 ChemSpider 24744401
